data_7100353
loop_
_publ_author_name
'Xigeng Zhou'
'Rui-Fang Cai'
'Zhen Pang'
'Pi Chengfu'
'Lin-Hong Weng'
'Libei Zhang'
'Ming Zhu'
'Zhenyu Zhu'

_publ_section_title
;
Selective O2 oxidation of air-sensitive lanthanocene
thiolates and thioether chelate
;
_journal_name_full 'Chemical Communications'
_journal_paper_doi 10.1039/b417609j
_journal_year 2005
_chemical_formula_sum 'C27 H39 O S3 Sm'
_chemical_formula_weight 626.11
_space_group_IT_number 14
_symmetry_cell_setting monoclinic
_symmetry_space_group_name_Hall '-P 2yn'
_symmetry_space_group_name_H-M 'P 1 21/n 1'
_cell_angle_alpha 90.00
_cell_angle_beta 100.119(5)
_cell_angle_gamma 90.00
_cell_formula_units_Z 4
_cell_length_a 8.716(3)
_cell_length_b 19.324(7)
_cell_length_c 17.250(6)
_cell_measurement_temperature 298(2)
_cell_volume 2860.4(19)
_diffrn_ambient_temperature 298(2)
_exptl_crystal_density_diffrn 1.454
_cod_depositor_comments
;
The following automatic conversions were performed:
'_symmetry_cell_setting' value 'Monoclinic' changed to 'monoclinic'
according to '/home/saulius/struct/CIF-dictionaries/cif_core.dic'
dictionary named 'cif_core.dic' version 2.4.1 from 2010-06-29.

Automatic conversion script
Id: cif_fix_enum 1527 2010-12-29 10:47:43Z saulius 
;
_cod_original_sg_symbol_H-M 'P 21/n'
_cod_database_code 7100353

loop_
_symmetry_equiv_pos_as_xyz
'x, y, z'
'-x+1/2, y+1/2, -z+1/2'
'-x, -y, -z'
'x-1/2, -y-1/2, z-1/2'

loop_
_atom_site_label
_atom_site_type_symbol
_atom_site_fract_x
_atom_site_fract_y
_atom_site_fract_z
_atom_site_U_iso_or_equiv
_atom_site_adp_type
_atom_site_occupancy
_atom_site_symmetry_multiplicity
_atom_site_calc_flag
_atom_site_refinement_flags
_atom_site_disorder_assembly
_atom_site_disorder_group
Sm1 Sm -0.03795(5) 0.18289(2) 0.10366(3) 0.04888(18) Uani 1 1 d . . .
S1 S 0.2449(3) 0.2740(2) 0.24446(18) 0.0747(13) Uani 0.864(8) 1 d P . .
S1' S 0.317(2) 0.2508(16) 0.1867(13) 0.093(10) Uani 0.136(8) 1 d P . .
S2 S 0.4123(7) 0.3898(4) -0.0523(3) 0.178(3) Uani 1 1 d . . .
S3 S -0.1112(8) 0.4680(3) 0.2819(5) 0.201(3) Uani 1 1 d . . .
O1 O 0.1508(7) 0.2613(4) 0.1638(4) 0.0684(18) Uani 1 1 d . . .
C1 C 0.2201(14) 0.0982(6) 0.1322(8) 0.091(4) Uani 1 1 d . . .
H1A H 0.3219 0.1090 0.1185 0.109 Uiso 1 1 calc R . .
C2 C 0.1032(17) 0.0588(6) 0.0860(9) 0.100(4) Uani 1 1 d . . .
H2A H 0.1111 0.0369 0.0357 0.119 Uiso 1 1 calc R . .
C3 C -0.0100(18) 0.0446(7) 0.1314(11) 0.105(4) Uani 1 1 d . . .
H3A H -0.0942 0.0107 0.1178 0.126 Uiso 1 1 calc R . .
C4 C 0.0399(19) 0.0724(7) 0.2067(9) 0.104(5) Uani 1 1 d . . .
H4A H -0.0053 0.0626 0.2536 0.125 Uiso 1 1 calc R . .
C5 C 0.1827(17) 0.1050(7) 0.2056(7) 0.092(4) Uani 1 1 d . . .
C6 C 0.285(2) 0.1388(9) 0.2791(9) 0.129(5) Uani 1 1 d U . .
H6A H 0.2177 0.1502 0.3166 0.155 Uiso 1 1 calc R . .
H6B H 0.3591 0.1045 0.3037 0.155 Uiso 1 1 calc R . .
C7 C 0.3718(14) 0.2015(9) 0.2648(8) 0.107(5) Uani 1 1 d . . .
C8 C 0.3918(16) 0.3352(11) 0.2325(9) 0.130(7) Uani 1 1 d . . .
C9 C 0.316(2) 0.4021(10) 0.2050(11) 0.156(7) Uani 1 1 d U . .
H9A H 0.3939 0.4355 0.1985 0.234 Uiso 1 1 calc R . .
H9B H 0.2565 0.4187 0.2432 0.234 Uiso 1 1 calc R . .
H9C H 0.2473 0.3952 0.1555 0.234 Uiso 1 1 calc R . .
C10 C 0.0708(15) 0.1830(8) -0.0398(7) 0.087(4) Uani 1 1 d . . .
H10A H 0.1611 0.1573 -0.0512 0.105 Uiso 1 1 calc R . .
C11 C -0.0845(16) 0.1599(7) -0.0542(6) 0.085(4) Uani 1 1 d . . .
H11A H -0.1191 0.1158 -0.0794 0.102 Uiso 1 1 calc R . .
C12 C -0.1801(14) 0.2143(8) -0.0469(6) 0.087(4) Uani 1 1 d . . .
H12A H -0.2930 0.2149 -0.0656 0.105 Uiso 1 1 calc R . .
C13 C -0.0883(15) 0.2727(7) -0.0233(6) 0.080(3) Uani 1 1 d . . .
H13A H -0.1268 0.3203 -0.0223 0.096 Uiso 1 1 calc R . .
C14 C 0.0692(14) 0.2532(8) -0.0195(6) 0.083(3) Uani 1 1 d . . .
C15 C 0.2073(19) 0.3029(8) -0.0018(9) 0.119(5) Uani 1 1 d U . .
H15A H 0.1817 0.3393 0.0325 0.142 Uiso 1 1 calc R . .
H15B H 0.2964 0.2780 0.0265 0.142 Uiso 1 1 calc R . .
C16 C 0.250(2) 0.3335(10) -0.0692(12) 0.162(7) Uani 1 1 d U . .
H16A H 0.1608 0.3592 -0.0966 0.194 Uiso 1 1 calc R . .
H16B H 0.2715 0.2968 -0.1041 0.194 Uiso 1 1 calc R . .
C17 C 0.326(3) 0.4653(15) -0.0822(16) 0.232(12) Uani 1 1 d U . .
H17A H 0.4068 0.4991 -0.0851 0.278 Uiso 1 1 calc R . .
H17B H 0.2686 0.4589 -0.1353 0.278 Uiso 1 1 calc R . .
C18 C 0.215(4) 0.4963(15) -0.0332(18) 0.264(14) Uani 1 1 d U . .
H18A H 0.1719 0.5386 -0.0571 0.396 Uiso 1 1 calc R . .
H18B H 0.2698 0.5057 0.0189 0.396 Uiso 1 1 calc R . .
H18C H 0.1316 0.4642 -0.0304 0.396 Uiso 1 1 calc R . .
C19 C -0.1875(16) 0.2128(9) 0.2265(7) 0.095(4) Uani 1 1 d . . .
H19A H -0.1398 0.2095 0.2823 0.114 Uiso 1 1 calc R . .
C20 C -0.2727(18) 0.1625(7) 0.1855(11) 0.103(5) Uani 1 1 d . . .
H20A H -0.2996 0.1182 0.2072 0.123 Uiso 1 1 calc R . .
C21 C -0.3452(13) 0.1908(10) 0.1149(9) 0.100(5) Uani 1 1 d . . .
H21A H -0.4308 0.1693 0.0784 0.120 Uiso 1 1 calc R . .
C22 C -0.3059(15) 0.2587(9) 0.1154(9) 0.096(4) Uani 1 1 d . . .
H22A H -0.3545 0.2934 0.0774 0.115 Uiso 1 1 calc R . .
C23 C -0.2086(15) 0.2728(7) 0.1848(9) 0.088(4) Uani 1 1 d . . .
C24 C -0.137(3) 0.3406(11) 0.2068(13) 0.169(8) Uani 1 1 d U . .
H24A H -0.0279 0.3332 0.2278 0.203 Uiso 1 1 calc R . .
H24B H -0.1427 0.3677 0.1591 0.203 Uiso 1 1 calc R . .
C25 C -0.202(3) 0.3815(14) 0.2630(17) 0.223(11) Uani 1 1 d U . .
H25A H -0.1909 0.3564 0.3123 0.267 Uiso 1 1 calc R . .
H25B H -0.3131 0.3875 0.2438 0.267 Uiso 1 1 calc R . .
C26 C 0.026(2) 0.4448(11) 0.3646(13) 0.172(8) Uani 1 1 d U . .
H26A H 0.1023 0.4132 0.3502 0.206 Uiso 1 1 calc R . .
H26B H 0.0786 0.4853 0.3894 0.206 Uiso 1 1 calc R . .
C27 C -0.057(3) 0.4144(12) 0.4120(13) 0.194(9) Uani 1 1 d U . .
H27A H 0.0104 0.3996 0.4591 0.291 Uiso 1 1 calc R . .
H27B H -0.1105 0.3750 0.3860 0.291 Uiso 1 1 calc R . .
H27C H -0.1326 0.4466 0.4255 0.291 Uiso 1 1 calc R . .

loop_
_atom_site_aniso_label
_atom_site_aniso_U_11
_atom_site_aniso_U_22
_atom_site_aniso_U_33
_atom_site_aniso_U_23
_atom_site_aniso_U_13
_atom_site_aniso_U_12
Sm1 0.0449(3) 0.0570(3) 0.0445(3) -0.0031(2) 0.00729(18) -0.0020(2)
S1 0.0479(17) 0.125(3) 0.0509(18) -0.0246(18) 0.0077(13) -0.0151(17)
S1' 0.047(12) 0.17(3) 0.069(14) -0.002(14) 0.022(10) -0.019(13)
S2 0.158(5) 0.211(6) 0.156(4) 0.032(4) 0.005(4) -0.101(4)
S3 0.195(6) 0.141(5) 0.249(7) -0.068(5) -0.013(5) 0.040(4)
O1 0.056(4) 0.089(5) 0.056(4) -0.012(4) -0.001(3) -0.015(3)
C1 0.072(7) 0.091(9) 0.106(10) -0.014(8) 0.007(7) 0.042(7)
C2 0.100(10) 0.072(8) 0.119(11) -0.034(8) -0.002(9) 0.022(7)
C3 0.111(11) 0.069(8) 0.137(13) 0.017(9) 0.028(10) 0.014(8)
C4 0.127(12) 0.086(9) 0.108(11) 0.047(8) 0.043(10) 0.041(9)
C5 0.102(10) 0.106(10) 0.065(7) 0.006(7) 0.008(7) 0.045(8)
C6 0.128(9) 0.137(9) 0.112(8) 0.004(8) -0.006(7) 0.036(8)
C7 0.065(7) 0.171(15) 0.073(8) -0.010(9) -0.017(6) 0.023(8)
C8 0.077(9) 0.223(19) 0.094(10) -0.061(12) 0.022(8) -0.073(11)
C9 0.157(10) 0.160(10) 0.153(10) -0.021(8) 0.035(8) -0.045(8)
C10 0.083(8) 0.125(11) 0.060(6) -0.006(7) 0.031(6) 0.002(8)
C11 0.094(9) 0.110(10) 0.050(6) -0.020(6) 0.009(6) -0.028(8)
C12 0.068(7) 0.138(11) 0.051(6) 0.015(7) -0.005(5) -0.017(8)
C13 0.102(9) 0.091(8) 0.048(6) 0.019(6) 0.011(6) 0.007(7)
C14 0.070(8) 0.127(11) 0.051(6) 0.011(7) 0.012(5) -0.022(7)
C15 0.131(9) 0.139(9) 0.089(7) 0.015(7) 0.025(7) -0.033(7)
C16 0.160(10) 0.175(11) 0.150(10) 0.005(8) 0.026(8) -0.056(8)
C17 0.235(15) 0.229(15) 0.229(15) 0.011(10) 0.035(10) -0.003(10)
C18 0.265(16) 0.260(16) 0.268(16) 0.003(10) 0.053(10) 0.004(10)
C19 0.092(10) 0.142(13) 0.057(7) -0.003(8) 0.032(7) 0.031(9)
C20 0.097(10) 0.093(10) 0.139(14) 0.026(10) 0.077(10) -0.002(8)
C21 0.048(6) 0.146(14) 0.109(11) -0.043(11) 0.022(7) -0.006(8)
C22 0.070(8) 0.121(12) 0.105(11) 0.017(9) 0.037(8) 0.044(8)
C23 0.077(8) 0.073(8) 0.119(11) -0.032(8) 0.034(8) 0.011(6)
C24 0.170(11) 0.160(11) 0.183(11) -0.030(9) 0.045(9) 0.017(9)
C25 0.213(13) 0.225(14) 0.231(14) -0.040(9) 0.039(9) -0.017(9)
C26 0.159(11) 0.162(11) 0.188(11) 0.002(9) 0.012(9) -0.009(9)
C27 0.189(12) 0.210(13) 0.198(12) 0.028(9) 0.072(9) 0.010(9)

loop_
_geom_bond_atom_site_label_1
_geom_bond_atom_site_label_2
_geom_bond_distance
_geom_bond_site_symmetry_2
_geom_bond_publ_flag
Sm1 O1 2.340(6) . ?
Sm1 C20 2.712(11) . ?
Sm1 C11 2.718(10) . ?
Sm1 C3 2.719(13) . ?
Sm1 C21 2.723(11) . ?
Sm1 C2 2.736(11) . ?
Sm1 C19 2.738(11) . ?
Sm1 C12 2.742(10) . ?
Sm1 C1 2.755(10) . ?
Sm1 C13 2.768(10) . ?
Sm1 C4 2.785(11) . ?
Sm1 C22 2.794(11) . ?
S1 S1' 1.35(2) . ?
S1 O1 1.506(6) . ?
S1 C7 1.780(15) . ?
S1 C8 1.781(15) . ?
S1' O1 1.45(2) . ?
S1' C7 1.65(3) . ?
S1' C8 1.88(3) . ?
S2 C17 1.68(3) . ?
S2 C16 1.771(18) . ?
S3 C26 1.75(2) . ?
S3 C25 1.86(3) . ?
C1 C5 1.368(17) . ?
C1 C2 1.403(17) . ?
C2 C3 1.390(18) . ?
C3 C4 1.403(19) . ?
C4 C5 1.398(19) . ?
C5 C6 1.560(19) . ?
C6 C7 1.47(2) . ?
C8 C9 1.49(2) . ?
C10 C14 1.401(17) . ?
C10 C11 1.405(16) . ?
C11 C12 1.361(17) . ?
C12 C13 1.401(16) . ?
C13 C14 1.414(16) . ?
C14 C15 1.528(18) . ?
C15 C16 1.41(2) . ?
C17 C18 1.52(3) . ?
C19 C20 1.346(19) . ?
C19 C23 1.359(18) . ?
C20 C21 1.38(2) . ?
C21 C22 1.356(18) . ?
C22 C23 1.368(18) . ?
C23 C24 1.47(2) . ?
C24 C25 1.44(3) . ?
C26 C27 1.32(2) . ?
